data_4321945
loop_
_publ_author_name
'V. P. Fedin'
'I. V. Kalinina'
'D. G. Samsonenko'
'Y. V. Mironov'
'M. N. Sokolov'
'S. V. Tkachev'
'A. V. Virovets'
'N. V. Podberezskaya'
'M. R. J. Elsegood'
'W. Clegg'
'A. G. Sykes'

_publ_section_title
;
 Synthesis, Structure, and Properties of Molybdenum and Tungsten Cyano
 Complexes with Cuboidal M4(\m3-E4) (M = Mo, W; E = S, Se, Te) Cores
;
_journal_name_full 'Inorganic Chemistry'
_journal_page_first 1956
_journal_page_last 1965
_journal_paper_doi 10.1021/ic980956z
_journal_volume 38
_journal_year 1999
_chemical_formula_moiety 'K7 (Mo4 Te4 (C N)12) . (H2 O)12'
_chemical_formula_sum 'C12 H24 K7 Mo4 N12 O12 Te4'
_chemical_formula_weight 1696.29
_chemical_name_systematic
;
 ?
;
_space_group_IT_number 62
_symmetry_cell_setting orthorhombic
_symmetry_space_group_name_Hall '-P 2ac 2n'
_symmetry_space_group_name_H-M 'P n m a'
_atom_sites_solution_hydrogens geom
_atom_sites_solution_primary direct
_atom_sites_solution_secondary difmap
_audit_creation_method SHELXL-97
_cell_angle_alpha 90.00
_cell_angle_beta 90.00
_cell_angle_gamma 90.00
_cell_formula_units_Z 4
_cell_length_a 12.112(1)
_cell_length_b 21.736(2)
_cell_length_c 16.109(1)
_cell_measurement_reflns_used 24
_cell_measurement_temperature 293(2)
_cell_measurement_theta_max 14.9
_cell_measurement_theta_min 10.0
_cell_volume 4241.0(6)
_computing_cell_refinement CD4CA0
_computing_data_collection CD4CA0
_computing_data_reduction CADDAT
_computing_molecular_graphics ORTEP
_computing_publication_material SHELXL-97
_computing_structure_refinement 'SHELXL-97 (Sheldrick, 1997)'
_computing_structure_solution 'SHELXS-97 (Sheldrick, 1990)'
_diffrn_ambient_temperature 293(2)
_diffrn_measured_fraction_theta_full 0.931
_diffrn_measured_fraction_theta_max 0.931
_diffrn_measurement_device_type 'Enraf-Nonius CAD4'
_diffrn_measurement_method 'omega scans'
_diffrn_radiation_monochromator graphite
_diffrn_radiation_source 'fine-focus sealed tube'
_diffrn_radiation_type MoK\a
_diffrn_radiation_wavelength 0.71069
_diffrn_reflns_av_R_equivalents 0.0000
_diffrn_reflns_av_sigmaI/netI 0.0478
_diffrn_reflns_limit_h_max 17
_diffrn_reflns_limit_h_min 0
_diffrn_reflns_limit_k_max 30
_diffrn_reflns_limit_k_min 0
_diffrn_reflns_limit_l_max 22
_diffrn_reflns_limit_l_min 0
_diffrn_reflns_number 5874
_diffrn_reflns_theta_full 29.96
_diffrn_reflns_theta_max 29.96
_diffrn_reflns_theta_min 1.57
_diffrn_standards_decay_% 0
_diffrn_standards_interval_time '3600 sec'
_diffrn_standards_number 3
_exptl_absorpt_coefficient_mu 4.600
_exptl_absorpt_correction_T_max 1.3364
_exptl_absorpt_correction_T_min 0.6363
_exptl_absorpt_correction_type '5 psi scans'
_exptl_absorpt_process_details none
_exptl_crystal_colour black
_exptl_crystal_density_diffrn 2.657
_exptl_crystal_density_method 'not measured'
_exptl_crystal_description plate
_exptl_crystal_F_000 3140
_exptl_crystal_size_max 0.44
_exptl_crystal_size_mid 0.38
_exptl_crystal_size_min 0.14
_refine_diff_density_max 1.778
_refine_diff_density_min -1.610
_refine_diff_density_rms 0.194
_refine_ls_extinction_coef 0.00025(3)
_refine_ls_extinction_expression Fc^*^=kFc[1+0.001xFc^2^\l^3^/sin(2\q)]^-1/4^
_refine_ls_extinction_method SHELXL
_refine_ls_goodness_of_fit_ref 1.132
_refine_ls_hydrogen_treatment mixed
_refine_ls_matrix_type full
_refine_ls_number_parameters 251
_refine_ls_number_reflns 5874
_refine_ls_number_restraints 0
_refine_ls_restrained_S_all 1.132
_refine_ls_R_factor_all 0.0609
_refine_ls_R_factor_gt 0.0471
_refine_ls_shift/su_max 2.363
_refine_ls_shift/su_mean 0.101
_refine_ls_structure_factor_coef Fsqd
_refine_ls_weighting_details 'calc w=1/[\s^2^(Fo^2^)+(0.0543P)^2^+10.9232P] where P=(Fo^2^+2Fc^2^)/3'
_refine_ls_weighting_scheme calc
_refine_ls_wR_factor_gt 0.1214
_refine_ls_wR_factor_ref 0.1253
_reflns_number_gt 4707
_reflns_number_total 5874
_reflns_threshold_expression >2sigma(I)
_cod_data_source_file ic980956z_5.cif
_cod_data_source_block compound_5
_cod_depositor_comments
;
The following automatic conversions were performed:

'_symmetry_cell_setting' tag value 'orthorombic' was replaced with
'orthorhombic' value as specified in the replacement file
'/home/robertas/cod-tools/perl-scripts/inputs/replacement_values.lst'.

Automatic conversion script
Id: cif_fix_values 3143 2015-03-26 13:38:13Z robertas 
;
_cod_database_code 4321945

loop_
_symmetry_equiv_pos_as_xyz
'x, y, z'
'-x+1/2, -y, z+1/2'
'-x, y+1/2, -z'
'x+1/2, -y+1/2, -z+1/2'
'-x, -y, -z'
'x-1/2, y, -z-1/2'
'x, -y-1/2, z'
'-x-1/2, y-1/2, z-1/2'

loop_
_atom_site_label
_atom_site_type_symbol
_atom_site_fract_x
_atom_site_fract_y
_atom_site_fract_z
_atom_site_U_iso_or_equiv
_atom_site_adp_type
_atom_site_occupancy
_atom_site_symmetry_multiplicity
_atom_site_calc_flag
_atom_site_refinement_flags
_atom_site_disorder_assembly
_atom_site_disorder_group
Te1 Te 0.66478(4) 0.65001(2) 0.02367(3) 0.02926(13) Uani 1 1 d . . .
Te2 Te 0.88325(5) 0.7500 -0.13918(4) 0.02407(15) Uani 1 2 d S . .
Te3 Te 0.93942(5) 0.7500 0.12806(4) 0.02683(16) Uani 1 2 d S . .
Mo1 Mo 0.68059(7) 0.7500 -0.07147(5) 0.02409(19) Uani 1 2 d S . .
Mo2 Mo 0.87479(5) 0.68174(3) -0.00140(4) 0.02246(13) Uani 1 1 d . . .
Mo3 Mo 0.71980(7) 0.7500 0.11117(5) 0.0254(2) Uani 1 2 d S . .
K1 K 0.7209(2) 0.7500 -0.33934(17) 0.0440(6) Uani 1 2 d S . .
K2 K 1.1287(3) 0.56050(12) -0.15991(18) 0.0709(7) Uani 1 1 d . . .
K3 K 1.2460(2) 0.7500 0.09409(19) 0.0517(8) Uani 1 2 d S . .
K4 K 0.9533(2) 0.61658(13) 0.29362(16) 0.0641(7) Uani 1 1 d . . .
K5 K 0.8304(3) 0.43867(18) -0.1116(3) 0.0442(9) Uani 0.50 1 d P . .
C11 C 0.6388(7) 0.6864(4) -0.1689(5) 0.0356(18) Uani 1 1 d . . .
N11 N 0.6121(7) 0.6539(4) -0.2229(5) 0.054(2) Uani 1 1 d . . .
C12 C 0.5032(9) 0.7500 -0.0605(8) 0.037(3) Uani 1 2 d S . .
N12 N 0.4081(9) 0.7500 -0.0530(8) 0.055(3) Uani 1 2 d S . .
C21 C 0.8744(7) 0.6073(4) -0.0912(5) 0.0323(16) Uani 1 1 d . . .
N21 N 0.8793(7) 0.5683(4) -0.1365(5) 0.051(2) Uani 1 1 d . . .
C22 C 0.9092(7) 0.6063(4) 0.0828(5) 0.0348(18) Uani 1 1 d . . .
N22 N 0.9312(7) 0.5671(4) 0.1274(5) 0.051(2) Uani 1 1 d . . .
C23 C 1.0504(6) 0.6721(3) -0.0213(4) 0.0275(15) Uani 1 1 d . . .
N23 N 1.1441(6) 0.6641(4) -0.0303(5) 0.0397(17) Uani 1 1 d . . .
C31 C 0.7208(6) 0.6860(4) 0.2150(5) 0.0340(17) Uani 1 1 d . . .
N31 N 0.7154(7) 0.6549(4) 0.2717(5) 0.051(2) Uani 1 1 d . . .
C32 C 0.5467(9) 0.7500 0.1411(7) 0.034(3) Uani 1 2 d S . .
N32 N 0.4545(8) 0.7500 0.1568(6) 0.040(2) Uani 1 2 d S . .
O1W O 0.8681(7) 0.6266(5) 0.4583(6) 0.085(3) Uani 1 1 d . . .
O2W O 0.8532(7) 0.6321(5) -0.3127(6) 0.088(3) Uani 1 1 d . . .
O3W O 0.8618(10) 0.4906(5) 0.3357(8) 0.124(4) Uani 1 1 d . . .
O4W O 1.1380(12) 0.5269(6) 0.2902(8) 0.143(5) Uani 1 1 d . . .
O5W O 0.773(2) 0.4806(7) 0.0181(15) 0.367(18) Uani 1 1 d . . .
O6W O 0.5387(18) 0.4795(7) 0.0574(14) 0.245(11) Uani 1 1 d . . .

loop_
_atom_site_aniso_label
_atom_site_aniso_U_11
_atom_site_aniso_U_22
_atom_site_aniso_U_33
_atom_site_aniso_U_23
_atom_site_aniso_U_13
_atom_site_aniso_U_12
Te1 0.0224(2) 0.0368(3) 0.0286(2) 0.0026(2) 0.00013(19) -0.0053(2)
Te2 0.0226(3) 0.0273(3) 0.0223(3) 0.000 0.0011(2) 0.000
Te3 0.0186(3) 0.0391(4) 0.0228(3) 0.000 -0.0011(2) 0.000
Mo1 0.0180(4) 0.0332(5) 0.0211(4) 0.000 -0.0017(3) 0.000
Mo2 0.0184(3) 0.0258(3) 0.0232(3) 0.0020(2) 0.0003(2) 0.0005(2)
Mo3 0.0171(4) 0.0386(5) 0.0206(4) 0.000 0.0009(3) 0.000
K1 0.0438(15) 0.0583(18) 0.0298(12) 0.000 -0.0001(12) 0.000
K2 0.092(2) 0.0497(14) 0.0715(17) 0.0125(13) 0.0125(15) 0.0022(14)
K3 0.0327(14) 0.083(2) 0.0394(15) 0.000 -0.0096(12) 0.000
K4 0.0596(14) 0.0753(18) 0.0573(14) -0.0073(13) -0.0042(12) 0.0065(13)
K5 0.0299(17) 0.0344(19) 0.068(3) -0.0166(18) -0.0060(18) -0.0061(15)
C11 0.032(4) 0.043(5) 0.031(4) -0.001(4) 0.001(3) -0.003(3)
N11 0.061(5) 0.058(5) 0.042(4) -0.014(4) -0.005(4) -0.013(4)
C12 0.020(5) 0.056(8) 0.036(6) 0.000 -0.006(5) 0.000
N12 0.021(5) 0.081(9) 0.063(8) 0.000 -0.006(5) 0.000
C21 0.029(4) 0.029(4) 0.039(4) 0.002(3) 0.001(3) -0.002(3)
N21 0.053(5) 0.044(5) 0.054(5) -0.007(4) -0.004(4) 0.000(4)
C22 0.028(4) 0.039(5) 0.038(4) 0.010(4) 0.006(3) 0.002(3)
N22 0.058(5) 0.045(5) 0.051(5) 0.013(4) -0.005(4) 0.004(4)
C23 0.029(4) 0.025(4) 0.028(4) 0.003(3) 0.002(3) 0.001(3)
N23 0.026(3) 0.048(4) 0.045(4) -0.001(3) 0.001(3) -0.004(3)
C31 0.024(3) 0.052(5) 0.026(4) 0.001(4) 0.001(3) -0.002(4)
N31 0.052(5) 0.064(6) 0.037(4) 0.015(4) 0.000(4) -0.005(4)
C32 0.030(6) 0.051(7) 0.022(5) 0.000 -0.004(4) 0.000
N32 0.024(5) 0.057(7) 0.039(5) 0.000 0.003(4) 0.000
O1W 0.048(5) 0.121(8) 0.085(6) -0.003(6) 0.003(5) -0.012(5)
O2W 0.075(6) 0.109(7) 0.078(6) 0.003(6) -0.012(5) -0.009(6)
O3W 0.158(11) 0.088(8) 0.127(9) -0.010(7) 0.061(9) -0.004(8)
O4W 0.172(13) 0.129(10) 0.128(11) -0.003(9) -0.023(10) 0.017(9)
O5W 0.39(3) 0.159(13) 0.55(3) 0.232(17) -0.40(3) -0.167(16)
O6W 0.26(2) 0.108(13) 0.37(3) -0.012(16) 0.03(2) -0.061(14)

loop_
_atom_type_symbol
_atom_type_description
_atom_type_scat_dispersion_real
_atom_type_scat_dispersion_imag
_atom_type_scat_source
C C 0.0033 0.0016 'International Tables Vol C Tables 4.2.6.8 and 6.1.1.4'
H H 0.0000 0.0000 'International Tables Vol C Tables 4.2.6.8 and 6.1.1.4'
N N 0.0061 0.0033 'International Tables Vol C Tables 4.2.6.8 and 6.1.1.4'
O O 0.0106 0.0060 'International Tables Vol C Tables 4.2.6.8 and 6.1.1.4'
K K 0.2009 0.2494 'International Tables Vol C Tables 4.2.6.8 and 6.1.1.4'
Mo Mo -1.6832 0.6857 'International Tables Vol C Tables 4.2.6.8 and 6.1.1.4'
Te Te -0.5308 1.6751 'International Tables Vol C Tables 4.2.6.8 and 6.1.1.4'

loop_
_geom_angle_atom_site_label_1
_geom_angle_atom_site_label_2
_geom_angle_atom_site_label_3
_geom_angle
_geom_angle_site_symmetry_1
_geom_angle_site_symmetry_3
_geom_angle_publ_flag
Mo1 Te1 Mo3 67.83(3) . . no
Mo2 Te1 Mo1 68.50(2) . . no
Mo2 Te1 Mo3 68.40(3) . . no
Mo2 Te2 Mo1 68.14(2) 7_575 . no
Mo2 Te2 Mo1 68.14(2) . . no
Mo2 Te2 Mo2 67.46(3) 7_575 . no
Mo2 Te3 Mo2 67.33(3) 7_575 . no
Mo3 Te3 Mo2 68.27(2) . 7_575 no
Mo3 Te3 Mo2 68.27(2) . . no
Te1 Mo1 Te1 109.20(4) 7_575 . no
Te1 Mo1 Te2 107.40(2) 7_575 . no
Te1 Mo1 Te2 107.40(2) . . no
Te1 Mo1 Mo2 55.75(2) 7_575 7_575 yes
Te1 Mo1 Mo2 104.06(3) . 7_575 yes
Te1 Mo1 Mo2 104.06(3) 7_575 . yes
Te1 Mo1 Mo2 55.75(2) . . yes
Te1 Mo1 Mo3 56.22(2) 7_575 . yes
Te1 Mo1 Mo3 56.22(2) . . yes
Te2 Mo1 Mo2 55.70(2) . 7_575 yes
Te2 Mo1 Mo2 55.70(2) . . yes
Te2 Mo1 Mo3 104.79(3) . . yes
Mo2 Mo1 Mo2 59.25(3) 7_575 . no
Mo3 Mo1 Mo2 60.25(2) . 7_575 no
Mo3 Mo1 Mo2 60.25(2) . . no
C11 Mo1 Te1 83.0(2) 7_575 7_575 no
C11 Mo1 Te1 157.8(2) . 7_575 no
C11 Mo1 Te1 157.8(2) 7_575 . no
C11 Mo1 Te1 83.0(2) . . no
C11 Mo1 Te2 85.3(2) 7_575 . no
C11 Mo1 Te2 85.3(2) . . no
C11 Mo1 Mo2 98.1(2) 7_575 7_575 yes
C11 Mo1 Mo2 140.9(2) . 7_575 yes
C11 Mo1 Mo2 140.9(2) 7_575 . yes
C11 Mo1 Mo2 98.1(2) . . yes
C11 Mo1 Mo3 139.2(2) 7_575 . yes
C11 Mo1 Mo3 139.2(2) . . yes
C11 Mo1 C11 80.0(5) 7_575 . no
C11 Mo1 C12 79.9(3) 7_575 . no
C11 Mo1 C12 79.9(3) . . no
C12 Mo1 Te1 83.2(2) . 7_575 no
C12 Mo1 Te1 83.2(2) . . no
C12 Mo1 Te2 160.7(3) . . no
C12 Mo1 Mo2 138.6(2) . 7_575 yes
C12 Mo1 Mo2 138.6(2) . . yes
C12 Mo1 Mo3 94.5(3) . . yes
Te1 Mo2 Te2 107.82(3) . . no
Te1 Mo2 Te3 107.72(3) . . no
Te1 Mo2 Mo1 55.75(2) . . yes
Te1 Mo2 Mo2 104.99(2) . 7_575 yes
Te1 Mo2 Mo3 55.93(2) . . yes
Te2 Mo2 Te3 109.16(3) . . no
Te2 Mo2 Mo1 56.16(2) . . yes
Te2 Mo2 Mo2 56.27(2) . 7_575 yes
Te2 Mo2 Mo3 104.56(3) . . yes
Te3 Mo2 Mo1 104.38(3) . . yes
Te3 Mo2 Mo2 56.33(2) . 7_575 yes
Te3 Mo2 Mo3 55.83(2) . . yes
Mo1 Mo2 Mo3 59.52(3) . . no
Mo2 Mo2 Mo1 60.38(1) 7_575 . no
Mo2 Mo2 Mo3 60.39(1) 7_575 . no
C21 Mo2 Te1 84.6(2) . . no
C21 Mo2 Te2 82.0(2) . . no
C21 Mo2 Te3 158.9(2) . . no
C21 Mo2 Mo1 96.7(2) . . yes
C21 Mo2 Mo2 138.2(2) . 7_575 yes
C21 Mo2 Mo3 140.3(2) . . yes
C21 Mo2 C22 81.6(3) . . no
C22 Mo2 Te1 83.9(2) . . no
C22 Mo2 Te2 158.8(2) . . no
C22 Mo2 Te3 82.9(2) . . no
C22 Mo2 Mo1 139.4(2) . . yes
C22 Mo2 Mo2 139.1(2) . 7_575 yes
C22 Mo2 Mo3 96.7(2) . . yes
C23 Mo2 Te1 159.4(2) . . no
C23 Mo2 Te2 83.9(2) . . no
C23 Mo2 Te3 83.2(2) . . no
C23 Mo2 Mo1 139.8(2) . . yes
C23 Mo2 Mo2 95.6(2) . 7_575 yes
C23 Mo2 Mo3 138.8(2) . . yes
C23 Mo2 C21 80.3(3) . . no
C23 Mo2 C22 80.2(3) . . no
Te1 Mo3 Te1 108.69(4) 7_575 . no
Te1 Mo3 Mo1 55.95(2) 7_575 . yes
Te1 Mo3 Mo1 55.95(2) . . yes
Te1 Mo3 Mo2 55.67(2) 7_575 7_575 yes
Te1 Mo3 Mo2 103.83(3) . 7_575 yes
Te1 Mo3 Mo2 103.83(3) 7_575 . yes
Te1 Mo3 Mo2 55.67(2) . . yes
Te3 Mo3 Te1 107.55(2) . 7_575 no
Te3 Mo3 Te1 107.55(2) . . no
Te3 Mo3 Mo1 105.01(3) . . yes
Te3 Mo3 Mo2 55.90(2) . 7_575 yes
Te3 Mo3 Mo2 55.90(2) . . yes
Mo1 Mo3 Mo2 60.22(2) . 7_575 no
Mo1 Mo3 Mo2 60.22(2) . . no
Mo2 Mo3 Mo2 59.23(3) 7_575 . no
C31 Mo3 Te1 83.5(2) 7_575 7_575 no
C31 Mo3 Te1 157.8(2) . 7_575 no
C31 Mo3 Te1 157.8(2) 7_575 . no
C31 Mo3 Te1 83.5(2) . . no
C31 Mo3 Te3 85.2(2) 7_575 . no
C31 Mo3 Te3 85.2(2) . . no
C31 Mo3 Mo1 139.4(2) 7_575 . yes
C31 Mo3 Mo1 139.4(2) . . yes
C31 Mo3 Mo2 98.3(2) 7_575 7_575 yes
C31 Mo3 Mo2 141.0(2) . 7_575 yes
C31 Mo3 Mo2 141.0(2) 7_575 . yes
C31 Mo3 Mo2 98.3(2) . . yes
C31 Mo3 C31 79.5(4) 7_575 . no
C32 Mo3 Te1 82.8(2) . 7_575 no
C32 Mo3 Te1 82.8(2) . . no
C32 Mo3 Te3 161.2(3) . . no
C32 Mo3 Mo1 93.8(3) . . yes
C32 Mo3 Mo2 138.1(2) . 7_575 yes
C32 Mo3 Mo2 138.1(2) . . yes
C32 Mo3 C31 80.4(3) . 7_575 no
C32 Mo3 C31 80.4(3) . . no
N12 K1 N23 79.5(2) 6_655 4_464 no
N12 K1 N23 79.5(2) 6_655 6 no
N23 K1 N23 78.2(3) 4_464 6 no
N11 K2 N22 143.1(3) 6_655 5_765 no
O5W K2 N11 147.1(4) 5_765 6_655 no
O5W K2 N22 69.3(3) 5_765 5_765 no
N23 K3 N23 76.8(3) 7_575 . no
N32 K3 N23 129.0(2) 1_655 7_575 no
N32 K3 N23 129.0(2) 1_655 . no
N22 K4 K5 99.4(2) . 2_665 no
O1W K4 K5 49.4(2) . 2_665 no
O1W K4 N22 148.6(3) . . no
N21 K5 K4 114.8(2) . 2_664 no
N21 K5 N22 80.0(3) . 5_765 no
N21 K5 O3W 67.1(3) . 2_664 no
N22 K5 K4 145.0(2) 5_765 2_664 no
N22 K5 O3W 142.3(3) 5_765 2_664 no
N31 K5 K4 49.7(2) 2_664 2_664 no
N31 K5 N21 130.3(3) 2_664 . no
N31 K5 N22 96.1(3) 2_664 5_765 no
N31 K5 O3W 91.7(3) 2_664 2_664 no
O3W K5 K4 49.7(2) 2_664 2_664 no
O5W K5 K4 101.6(5) . 2_664 no
O5W K5 N21 79.0(4) . . no
O5W K5 N22 112.5(5) . 5_765 no
O5W K5 N31 143.3(5) . 2_664 no
O5W K5 O3W 79.7(5) . 2_664 no
N11 C11 Mo1 176.6(8) . . no
C11 N11 K2 158.3(8) . 6 no
N12 C12 Mo1 179(1) . . no
C12 N12 K1 137(1) . 6 no
N21 C21 Mo2 176.7(8) . . no
C21 N21 K5 129.3(7) . . no
N22 C22 Mo2 177.6(8) . . no
K4 N22 K2 102.1(3) . 5_765 no
K4 N22 K5 90.3(3) . 5_765 no
K5 N22 K2 102.9(3) 5_765 5_765 no
C22 N22 K2 139.7(7) . 5_765 no
C22 N22 K4 108.9(7) . . no
C22 N22 K5 102.1(7) . 5_765 no
N23 C23 Mo2 176.8(7) . . no
K1 N23 K3 87.3(2) 6_655 . no
C23 N23 K1 107.7(6) . 6_655 no
C23 N23 K3 103.1(6) . . no
N31 C31 Mo3 175.2(8) . . no
C31 N31 K5 166.6(7) . 2_665 no
N32 C32 Mo3 180(1) . . no
C32 N32 K3 145.4(9) . 1_455 no
K5 O5W K2 118.8(9) . 5_765 no

loop_
_geom_bond_atom_site_label_1
_geom_bond_atom_site_label_2
_geom_bond_distance
_geom_bond_site_symmetry_2
_geom_bond_publ_flag
Te1 Mo1 2.6663(7) . yes
Te1 Mo2 2.6663(8) . yes
Te1 Mo3 2.6747(7) . yes
Te2 Mo1 2.686(1) . yes
Te2 Mo2 2.6717(8) 7_575 yes
Te2 Mo2 2.6717(8) . yes
Te3 Mo2 2.6763(8) 7_575 yes
Te3 Mo2 2.6763(8) . yes
Te3 Mo3 2.674(1) . yes
Mo1 Te1 2.6663(7) 7_575 yes
Mo1 Mo2 3.0013(9) 7_575 yes
Mo1 Mo2 3.0013(9) . yes
Mo1 Mo3 2.980(1) . yes
Mo1 C11 2.151(8) 7_575 yes
Mo1 C11 2.151(8) . yes
Mo1 C12 2.16(1) . yes
Mo2 Mo2 2.967(1) 7_575 yes
Mo2 Mo3 3.002(1) . yes
Mo2 C21 2.171(8) . yes
Mo2 C22 2.168(8) . yes
Mo2 C23 2.162(8) . yes
Mo3 Te1 2.6747(7) 7_575 yes
Mo3 Mo2 3.002(1) 7_575 yes
Mo3 C31 2.176(8) 7_575 yes
Mo3 C31 2.176(8) . yes
Mo3 C32 2.15(1) . yes
K1 N12 2.86(1) 6_655 no
K1 N23 2.960(8) 4_464 no
K1 N23 2.960(8) 6 no
K2 N11 2.779(8) 6_655 no
K2 N22 2.914(9) 5_765 no
K2 O5W 2.73(1) 5_765 no
K3 N23 3.003(8) 7_575 no
K3 N23 3.003(8) . no
K3 N32 2.72(1) 1_655 no
K4 K5 3.947(5) 2_665 no
K4 N22 2.898(9) . no
K4 O1W 2.86(1) . no
K5 K4 3.947(5) 2_664 no
K5 N21 2.91(1) . no
K5 N22 2.901(9) 5_765 no
K5 N31 2.824(8) 2_664 no
K5 O3W 2.92(1) 2_664 no
K5 O5W 2.38(3) . no
C11 N11 1.17(1) . no
N11 K2 2.779(8) 6 no
C12 N12 1.16(2) . no
N12 K1 2.86(1) 6 no
C21 N21 1.12(1) . no
C22 N22 1.15(1) . no
N22 K2 2.914(9) 5_765 no
N22 K5 2.901(9) 5_765 no
C23 N23 1.16(1) . no
N23 K1 2.960(8) 6_655 no
C31 N31 1.14(1) . no
N31 K5 2.824(8) 2_665 no
C32 N32 1.15(2) . no
N32 K3 2.72(1) 1_455 no
O3W K5 2.92(1) 2_665 no
O5W K2 2.73(1) 5_765 no
